data_7212618
loop_
_publ_author_name
'Inglis, Ross'
'Katsenis, Athanassios D.'
'Collins, Anna'
'White, Fraser'
'Milios, Constantinos J.'
'Papaefstathiou, Giannis S.'
'Brechin, Euan K.'

_publ_section_title
;
 Assembling molecular triangles into discrete and infinite architectures
;
_journal_issue 7
_journal_name_full CrystEngComm
_journal_page_first 2064
_journal_paper_doi 10.1039/c002761h
_journal_volume 12
_journal_year 2010
_chemical_compound_source 'Ross Inglis'
_chemical_formula_moiety '2(C87 H81 Mn3 N6 O10), N O3, OH'
_chemical_formula_sum 'C174 H163 Mn6 N13 O24'
_chemical_formula_weight 3149.81
_chemical_name_systematic
;
?
;
_space_group_IT_number 148
_symmetry_cell_setting hexagonal
_symmetry_space_group_name_Hall '-R 3'
_symmetry_space_group_name_H-M 'R -3 :H'
_atom_sites_solution_hydrogens geom
_atom_sites_solution_primary direct
_atom_sites_solution_secondary difmap
_audit_creation_method SHELXL-97
_cell_angle_alpha 90.00
_cell_angle_beta 90.00
_cell_angle_gamma 120.00
_cell_formula_units_Z 3
_cell_length_a 21.4257(4)
_cell_length_b 21.4257(4)
_cell_length_c 28.5757(6)
_cell_measurement_reflns_used 8183
_cell_measurement_temperature 150(2)
_cell_measurement_theta_max 26.3455
_cell_measurement_theta_min 2.6175
_cell_volume 11360.5(4)
_computing_cell_refinement Saint
_computing_data_reduction Saint
_computing_molecular_graphics Shelxp
_computing_publication_material 'Platon, encifer'
_computing_structure_refinement 'SHELXL-97 (Sheldrick, 2008)'
_computing_structure_solution 'Shelxs Sheldrick'
_diffrn_ambient_temperature 150(2)
_diffrn_measured_fraction_theta_full 0.998
_diffrn_measured_fraction_theta_max 0.998
_diffrn_measurement_device_type 'Bruker Smart Apex CCD'
_diffrn_measurement_method 'Sphere (omega scans)'
_diffrn_radiation_monochromator graphite
_diffrn_radiation_source 'fine-focus sealed tube'
_diffrn_radiation_type MoK\a
_diffrn_radiation_wavelength 0.71073
_diffrn_reflns_av_R_equivalents 0.0470
_diffrn_reflns_av_sigmaI/netI 0.0265
_diffrn_reflns_limit_h_max 26
_diffrn_reflns_limit_h_min -26
_diffrn_reflns_limit_k_max 26
_diffrn_reflns_limit_k_min -26
_diffrn_reflns_limit_l_max 35
_diffrn_reflns_limit_l_min -35
_diffrn_reflns_number 41157
_diffrn_reflns_theta_full 26.39
_diffrn_reflns_theta_max 26.39
_diffrn_reflns_theta_min 1.31
_exptl_absorpt_coefficient_mu 0.561
_exptl_absorpt_correction_T_max 0.9019
_exptl_absorpt_correction_T_min 0.7656
_exptl_absorpt_correction_type multi-scan
_exptl_absorpt_process_details 'SADABS 2007/2'
_exptl_crystal_colour 'dark green'
_exptl_crystal_density_diffrn 1.381
_exptl_crystal_density_method 'not measured'
_exptl_crystal_description block
_exptl_crystal_F_000 4920
_exptl_crystal_recrystallization_method 'Slow evaporation of MeOH solution'
_exptl_crystal_size_max 0.26
_exptl_crystal_size_mid 0.25
_exptl_crystal_size_min 0.19
_refine_diff_density_max 0.589
_refine_diff_density_min -0.696
_refine_diff_density_rms 0.071
_refine_ls_extinction_method none
_refine_ls_goodness_of_fit_ref 1.131
_refine_ls_hydrogen_treatment constr
_refine_ls_matrix_type full
_refine_ls_number_parameters 354
_refine_ls_number_reflns 5184
_refine_ls_number_restraints 32
_refine_ls_restrained_S_all 1.164
_refine_ls_R_factor_all 0.0591
_refine_ls_R_factor_gt 0.0511
_refine_ls_shift/su_max 0.001
_refine_ls_shift/su_mean 0.000
_refine_ls_structure_factor_coef Fsqd
_refine_ls_weighting_details 'calc w=1/[\s^2^(Fo^2^)+(0.0645P)^2^+31.8479P] where P=(Fo^2^+2Fc^2^)/3'
_refine_ls_weighting_scheme calc
_refine_ls_wR_factor_gt 0.1325
_refine_ls_wR_factor_ref 0.1385
_reflns_number_gt 4519
_reflns_number_total 5184
_reflns_threshold_expression >2sigma(I)
_cod_data_source_file c002761h.txt
_cod_data_source_block eb9047
_cod_original_sg_symbol_H-M 'R -3'
_cod_database_code 7212618

loop_
_symmetry_equiv_pos_as_xyz
'x, y, z'
'-y, x-y, z'
'-x+y, -x, z'
'x+2/3, y+1/3, z+1/3'
'-y+2/3, x-y+1/3, z+1/3'
'-x+y+2/3, -x+1/3, z+1/3'
'x+1/3, y+2/3, z+2/3'
'-y+1/3, x-y+2/3, z+2/3'
'-x+y+1/3, -x+2/3, z+2/3'
'-x, -y, -z'
'y, -x+y, -z'
'x-y, x, -z'
'-x+2/3, -y+1/3, -z+1/3'
'y+2/3, -x+y+1/3, -z+1/3'
'x-y+2/3, x+1/3, -z+1/3'
'-x+1/3, -y+2/3, -z+2/3'
'y+1/3, -x+y+2/3, -z+2/3'
'x-y+1/3, x+2/3, -z+2/3'

loop_
_atom_site_label
_atom_site_type_symbol
_atom_site_fract_x
_atom_site_fract_y
_atom_site_fract_z
_atom_site_U_iso_or_equiv
_atom_site_adp_type
_atom_site_occupancy
_atom_site_symmetry_multiplicity
_atom_site_calc_flag
_atom_site_refinement_flags
_atom_site_disorder_assembly
_atom_site_disorder_group
Mn1 Mn 0.68138(2) 0.42710(2) 0.056300(15) 0.02600(14) Uani 1 1 d . . .
O111 O 0.6667 0.3333 0.06592(12) 0.0258(7) Uani 1 3 d S . .
O1A O 0.69393(10) 0.51690(9) 0.04173(7) 0.0284(4) Uani 1 1 d . . .
C1A C 0.65462(14) 0.54483(14) 0.05691(9) 0.0254(5) Uani 1 1 d . . .
C2A C 0.58191(14) 0.50305(14) 0.07067(9) 0.0249(5) Uani 1 1 d . . .
O2A O 0.53140(9) 0.31526(9) 0.05382(7) 0.0286(4) Uani 1 1 d . . .
C3A C 0.54574(15) 0.53928(15) 0.08539(10) 0.0300(6) Uani 1 1 d . . .
H3A H 0.4968 0.5118 0.0949 0.036 Uiso 1 1 calc R . .
C4A C 0.57925(16) 0.61326(15) 0.08637(11) 0.0340(6) Uani 1 1 d . . .
H4A H 0.5537 0.6364 0.0965 0.041 Uiso 1 1 calc R . .
C5A C 0.65100(16) 0.65398(15) 0.07247(10) 0.0324(6) Uani 1 1 d . . .
H5A H 0.6745 0.7051 0.0730 0.039 Uiso 1 1 calc R . .
C6A C 0.68784(15) 0.62025(14) 0.05796(10) 0.0294(6) Uani 1 1 d . . .
H6A H 0.7367 0.6485 0.0485 0.035 Uiso 1 1 calc R . .
C21A C 0.54224(13) 0.42418(14) 0.06895(9) 0.0239(5) Uani 1 1 d . . .
N22A N 0.57482(11) 0.38812(11) 0.05980(8) 0.0242(5) Uani 1 1 d . . .
C23A C 0.46381(14) 0.38512(13) 0.08043(9) 0.0247(5) Uani 1 1 d . . .
C24A C 0.44295(15) 0.35605(15) 0.12485(10) 0.0321(6) Uani 1 1 d . . .
H24A H 0.4780 0.3579 0.1461 0.038 Uiso 1 1 calc R . .
C25A C 0.37138(17) 0.32429(17) 0.13860(11) 0.0393(7) Uani 1 1 d . . .
H25A H 0.3574 0.3045 0.1691 0.047 Uiso 1 1 calc R . .
C26A C 0.32063(16) 0.32158(17) 0.10778(12) 0.0396(7) Uani 1 1 d . . .
H26A H 0.2717 0.3001 0.1172 0.047 Uiso 1 1 calc R . .
C27A C 0.34034(16) 0.34970(17) 0.06345(12) 0.0404(7) Uani 1 1 d . . .
H27A H 0.3049 0.3471 0.0423 0.048 Uiso 1 1 calc R . .
C28A C 0.41210(15) 0.38196(16) 0.04953(10) 0.0326(6) Uani 1 1 d . . .
H28A H 0.4258 0.4018 0.0190 0.039 Uiso 1 1 calc R . .
N1B N 0.69009(12) 0.46096(12) 0.13460(8) 0.0303(5) Uani 1 1 d . . .
C2B C 0.74363(16) 0.52776(15) 0.14527(11) 0.0344(6) Uani 1 1 d . . .
H2B H 0.7710 0.5588 0.1204 0.041 Uiso 1 1 calc R . .
C3B C 0.76068(17) 0.55319(16) 0.19020(11) 0.0378(7) Uani 1 1 d . . .
H3B H 0.7991 0.6008 0.1957 0.045 Uiso 1 1 calc R . .
C4B C 0.72186(16) 0.50947(16) 0.22790(11) 0.0343(6) Uani 1 1 d . . .
C5B C 0.66654(16) 0.44022(16) 0.21671(11) 0.0355(6) Uani 1 1 d . . .
H5B H 0.6388 0.4076 0.2409 0.043 Uiso 1 1 calc R . .
C6B C 0.65226(15) 0.41934(15) 0.17069(11) 0.0327(6) Uani 1 1 d . . .
H6B H 0.6132 0.3725 0.1641 0.039 Uiso 1 1 calc R . .
C7B C 0.73769(17) 0.53368(17) 0.27681(11) 0.0368(7) Uani 1 1 d . . .
H7B H 0.7221 0.4983 0.3008 0.044 Uiso 1 1 calc R . .
C8B C 0.77303(16) 0.60312(16) 0.28907(10) 0.0340(6) Uani 1 1 d . . .
H8B H 0.7865 0.6368 0.2641 0.041 Uiso 1 1 calc R . .
C9B C 0.79358(15) 0.63396(16) 0.33597(10) 0.0316(6) Uani 1 1 d . . .
C10B C 0.82702(15) 0.70822(16) 0.34063(10) 0.0324(6) Uani 1 1 d . . .
H10B H 0.8336 0.7369 0.3137 0.039 Uiso 1 1 calc R . .
C11B C 0.85090(15) 0.74129(16) 0.38355(11) 0.0349(6) Uani 1 1 d . . .
H11B H 0.8748 0.7924 0.3856 0.042 Uiso 1 1 calc R . .
C12B C 0.84037(16) 0.70076(18) 0.42386(11) 0.0371(7) Uani 1 1 d . . .
C13B C 0.80636(17) 0.62608(18) 0.41930(11) 0.0377(7) Uani 1 1 d . . .
H13B H 0.7987 0.5974 0.4464 0.045 Uiso 1 1 calc R . .
C14B C 0.78362(17) 0.59302(17) 0.37653(11) 0.0372(7) Uani 1 1 d . . .
H14B H 0.7610 0.5420 0.3744 0.045 Uiso 1 1 calc R . .
C15B C 0.8653(2) 0.7371(2) 0.47052(12) 0.0551(9) Uani 1 1 d . . .
H15A H 0.8235 0.7233 0.4908 0.083 Uiso 1 1 calc R . .
H15B H 0.8915 0.7895 0.4662 0.083 Uiso 1 1 calc R . .
H15C H 0.8973 0.7222 0.4850 0.083 Uiso 1 1 calc R . .
O1C O 0.66344(17) 0.40751(16) -0.02510(10) 0.0673(8) Uani 1 1 d DU . .
C2C C 0.6186(5) 0.4281(5) -0.0512(3) 0.058(2) Uani 0.613(13) 1 d PDU A 1
H2C1 H 0.6456 0.4747 -0.0679 0.070 Uiso 0.613(13) 1 calc PR A 1
H2C2 H 0.5779 0.4254 -0.0331 0.070 Uiso 0.613(13) 1 calc PR A 1
C3C C 0.5971(7) 0.3573(5) -0.0838(4) 0.125(5) Uani 0.613(13) 1 d PDU A 1
H3C1 H 0.5633 0.3536 -0.1082 0.187 Uiso 0.613(13) 1 calc PR A 1
H3C2 H 0.5744 0.3138 -0.0643 0.187 Uiso 0.613(13) 1 calc PR A 1
H3C3 H 0.6407 0.3620 -0.0983 0.187 Uiso 0.613(13) 1 calc PR A 1
C2C' C 0.6331(9) 0.4061(10) -0.0662(4) 0.113(5) Uani 0.387(13) 1 d PDU A 2
H2C3 H 0.5884 0.3598 -0.0722 0.136 Uiso 0.387(13) 1 calc PR A 2
H2C4 H 0.6668 0.4186 -0.0929 0.136 Uiso 0.387(13) 1 calc PR A 2
C3C' C 0.6193(10) 0.4645(11) -0.0534(8) 0.120(6) Uani 0.387(13) 1 d PDU A 2
H3C4 H 0.5928 0.4718 -0.0787 0.180 Uiso 0.387(13) 1 calc PR A 2
H3C5 H 0.6653 0.5090 -0.0484 0.180 Uiso 0.387(13) 1 calc PR A 2
H3C6 H 0.5907 0.4516 -0.0246 0.180 Uiso 0.387(13) 1 calc PR A 2
N1S N 0.6667 0.3333 0.3333 0.069(2) Uani 1 6 d S . .
O2S O 0.6781(5) 0.3938(4) 0.3483(3) 0.095(2) Uani 0.50 1 d P . .
O1S O 0.6410(14) 0.3507(15) -0.1722(7) 0.061(5) Uiso 0.17 1 d P . .
H1S H 0.6667 0.3333 -0.1667 0.092 Uiso 1 6 d S . .

loop_
_atom_site_aniso_label
_atom_site_aniso_U_11
_atom_site_aniso_U_22
_atom_site_aniso_U_33
_atom_site_aniso_U_23
_atom_site_aniso_U_13
_atom_site_aniso_U_12
Mn1 0.0163(2) 0.0153(2) 0.0468(3) 0.00056(16) 0.00043(16) 0.00826(16)
O111 0.0169(9) 0.0169(9) 0.0435(19) 0.000 0.000 0.0085(5)
O1A 0.0220(9) 0.0205(9) 0.0446(11) 0.0038(8) 0.0052(8) 0.0120(8)
C1A 0.0261(13) 0.0230(13) 0.0307(13) 0.0024(10) -0.0014(10) 0.0150(11)
C2A 0.0243(13) 0.0217(13) 0.0297(13) 0.0005(10) -0.0005(10) 0.0123(11)
O2A 0.0187(9) 0.0155(8) 0.0508(12) -0.0017(8) -0.0027(8) 0.0080(7)
C3A 0.0258(14) 0.0266(14) 0.0393(15) 0.0010(11) 0.0055(11) 0.0144(11)
C4A 0.0357(16) 0.0270(14) 0.0453(17) -0.0015(12) 0.0043(13) 0.0201(13)
C5A 0.0352(15) 0.0202(13) 0.0421(16) -0.0005(11) -0.0035(12) 0.0140(12)
C6A 0.0251(13) 0.0215(13) 0.0405(16) 0.0041(11) 0.0000(11) 0.0109(11)
C21A 0.0208(12) 0.0234(13) 0.0286(13) 0.0012(10) -0.0006(10) 0.0120(11)
N22A 0.0205(10) 0.0158(10) 0.0354(12) 0.0017(8) -0.0004(9) 0.0085(9)
C23A 0.0204(12) 0.0209(12) 0.0348(14) -0.0016(10) 0.0009(10) 0.0118(10)
C24A 0.0292(14) 0.0326(15) 0.0358(15) 0.0019(12) 0.0006(11) 0.0166(12)
C25A 0.0357(16) 0.0383(17) 0.0428(17) 0.0049(13) 0.0101(13) 0.0177(14)
C26A 0.0240(14) 0.0354(16) 0.059(2) 0.0006(14) 0.0096(13) 0.0143(13)
C27A 0.0253(15) 0.0409(17) 0.056(2) -0.0016(14) -0.0044(13) 0.0173(13)
C28A 0.0269(14) 0.0372(16) 0.0354(15) 0.0028(12) 0.0005(11) 0.0173(13)
N1B 0.0260(12) 0.0256(12) 0.0424(13) -0.0010(10) -0.0003(10) 0.0152(10)
C2B 0.0293(15) 0.0268(14) 0.0420(16) 0.0006(12) 0.0015(12) 0.0101(12)
C3B 0.0327(15) 0.0285(15) 0.0437(17) -0.0030(12) 0.0000(13) 0.0088(13)
C4B 0.0318(15) 0.0331(15) 0.0424(16) 0.0009(12) 0.0040(12) 0.0195(13)
C5B 0.0350(16) 0.0305(15) 0.0448(17) 0.0045(12) 0.0082(13) 0.0192(13)
C6B 0.0255(14) 0.0237(14) 0.0490(17) -0.0001(12) 0.0029(12) 0.0124(12)
C7B 0.0371(16) 0.0356(16) 0.0391(16) 0.0035(13) 0.0060(13) 0.0192(14)
C8B 0.0310(15) 0.0372(16) 0.0362(16) 0.0035(12) 0.0030(12) 0.0188(13)
C9B 0.0254(14) 0.0346(15) 0.0380(15) 0.0033(12) 0.0034(11) 0.0173(12)
C10B 0.0261(14) 0.0337(15) 0.0359(15) 0.0053(12) 0.0054(11) 0.0139(12)
C11B 0.0243(14) 0.0334(15) 0.0446(17) 0.0002(12) 0.0014(12) 0.0126(12)
C12B 0.0272(15) 0.0515(19) 0.0373(16) -0.0023(13) -0.0031(12) 0.0231(14)
C13B 0.0377(16) 0.0480(18) 0.0360(16) 0.0112(13) 0.0037(12) 0.0277(15)
C14B 0.0351(16) 0.0364(16) 0.0451(17) 0.0057(13) 0.0040(13) 0.0216(14)
C15B 0.055(2) 0.068(3) 0.0444(19) -0.0053(17) -0.0106(16) 0.032(2)
O1C 0.0734(19) 0.0649(18) 0.0620(17) -0.0047(14) -0.0039(14) 0.0332(16)
C2C 0.069(4) 0.065(5) 0.042(3) -0.008(3) -0.004(3) 0.035(4)
C3C 0.156(10) 0.091(7) 0.089(7) -0.006(5) -0.024(7) 0.033(7)
C2C' 0.090(8) 0.098(8) 0.073(7) -0.033(7) 0.000(6) -0.011(7)
C3C' 0.064(9) 0.136(14) 0.130(13) 0.004(12) 0.003(9) 0.027(10)
N1S 0.045(3) 0.045(3) 0.117(8) 0.000 0.000 0.0224(14)
O2S 0.104(6) 0.058(4) 0.124(7) 0.013(4) 0.005(6) 0.041(5)

loop_
_atom_type_symbol
_atom_type_description
_atom_type_scat_dispersion_real
_atom_type_scat_dispersion_imag
_atom_type_scat_source
C C 0.0033 0.0016 'International Tables Vol C Tables 4.2.6.8 and 6.1.1.4'
H H 0.0000 0.0000 'International Tables Vol C Tables 4.2.6.8 and 6.1.1.4'
Mn Mn 0.3368 0.7283 'International Tables Vol C Tables 4.2.6.8 and 6.1.1.4'
N N 0.0061 0.0033 'International Tables Vol C Tables 4.2.6.8 and 6.1.1.4'
O O 0.0106 0.0060 'International Tables Vol C Tables 4.2.6.8 and 6.1.1.4'

loop_
_geom_angle_atom_site_label_1
_geom_angle_atom_site_label_2
_geom_angle_atom_site_label_3
_geom_angle
_geom_angle_site_symmetry_1
_geom_angle_site_symmetry_3
O1A Mn1 O111 175.27(12) . .
O1A Mn1 O2A 88.40(8) . 3_665
O111 Mn1 O2A 92.41(5) . 3_665
O1A Mn1 N22A 89.29(8) . .
O111 Mn1 N22A 90.00(6) . .
O2A Mn1 N22A 177.35(8) 3_665 .
O1A Mn1 N1B 86.85(8) . .
O111 Mn1 N1B 97.81(12) . .
O2A Mn1 N1B 89.78(8) 3_665 .
N22A Mn1 N1B 88.80(9) . .
O1A Mn1 O1C 83.65(10) . .
O111 Mn1 O1C 91.63(12) . .
O2A Mn1 O1C 95.34(10) 3_665 .
N22A Mn1 O1C 85.69(10) . .
N1B Mn1 O1C 169.07(9) . .
Mn1 O111 Mn1 117.92(5) 3_665 .
Mn1 O111 Mn1 117.92(5) 3_665 2_655
Mn1 O111 Mn1 117.93(5) . 2_655
C1A O1A Mn1 126.86(17) . .
O1A C1A C6A 117.1(2) . .
O1A C1A C2A 123.6(2) . .
C6A C1A C2A 119.2(2) . .
C3A C2A C1A 118.1(2) . .
C3A C2A C21A 119.0(2) . .
C1A C2A C21A 122.9(2) . .
N22A O2A Mn1 119.36(14) . 2_655
C4A C3A C2A 121.8(3) . .
C4A C3A H3A 119.1 . .
C2A C3A H3A 119.1 . .
C3A C4A C5A 119.5(3) . .
C3A C4A H4A 120.2 . .
C5A C4A H4A 120.2 . .
C6A C5A C4A 120.1(3) . .
C6A C5A H5A 120.0 . .
C4A C5A H5A 120.0 . .
C5A C6A C1A 121.2(3) . .
C5A C6A H6A 119.4 . .
C1A C6A H6A 119.4 . .
N22A C21A C2A 121.2(2) . .
N22A C21A C23A 120.0(2) . .
C2A C21A C23A 118.8(2) . .
C21A N22A O2A 116.2(2) . .
C21A N22A Mn1 126.92(18) . .
O2A N22A Mn1 116.84(14) . .
C24A C23A C28A 119.3(2) . .
C24A C23A C21A 118.2(2) . .
C28A C23A C21A 122.3(2) . .
C23A C24A C25A 120.6(3) . .
C23A C24A H24A 119.7 . .
C25A C24A H24A 119.7 . .
C26A C25A C24A 119.7(3) . .
C26A C25A H25A 120.2 . .
C24A C25A H25A 120.2 . .
C27A C26A C25A 120.5(3) . .
C27A C26A H26A 119.8 . .
C25A C26A H26A 119.8 . .
C26A C27A C28A 120.1(3) . .
C26A C27A H27A 119.9 . .
C28A C27A H27A 119.9 . .
C23A C28A C27A 119.8(3) . .
C23A C28A H28A 120.1 . .
C27A C28A H28A 120.1 . .
C6B N1B C2B 116.3(3) . .
C6B N1B Mn1 127.19(19) . .
C2B N1B Mn1 116.16(19) . .
N1B C2B C3B 123.4(3) . .
N1B C2B H2B 118.3 . .
C3B C2B H2B 118.3 . .
C2B C3B C4B 120.3(3) . .
C2B C3B H3B 119.8 . .
C4B C3B H3B 119.8 . .
C5B C4B C3B 116.1(3) . .
C5B C4B C7B 121.1(3) . .
C3B C4B C7B 122.8(3) . .
C6B C5B C4B 119.9(3) . .
C6B C5B H5B 120.1 . .
C4B C5B H5B 120.1 . .
N1B C6B C5B 123.9(3) . .
N1B C6B H6B 118.0 . .
C5B C6B H6B 118.0 . .
C8B C7B C4B 123.0(3) . .
C8B C7B H7B 118.5 . .
C4B C7B H7B 118.5 . .
C7B C8B C9B 128.3(3) . .
C7B C8B H8B 115.9 . .
C9B C8B H8B 115.9 . .
C10B C9B C14B 117.9(3) . .
C10B C9B C8B 118.2(3) . .
C14B C9B C8B 123.9(3) . .
C11B C10B C9B 121.4(3) . .
C11B C10B H10B 119.3 . .
C9B C10B H10B 119.3 . .
C10B C11B C12B 120.8(3) . .
C10B C11B H11B 119.6 . .
C12B C11B H11B 119.6 . .
C11B C12B C13B 117.9(3) . .
C11B C12B C15B 120.5(3) . .
C13B C12B C15B 121.6(3) . .
C14B C13B C12B 121.5(3) . .
C14B C13B H13B 119.3 . .
C12B C13B H13B 119.3 . .
C13B C14B C9B 120.5(3) . .
C13B C14B H14B 119.7 . .
C9B C14B H14B 119.7 . .
C12B C15B H15A 109.5 . .
C12B C15B H15B 109.5 . .
H15A C15B H15B 109.5 . .
C12B C15B H15C 109.5 . .
H15A C15B H15C 109.5 . .
H15B C15B H15C 109.5 . .
C2C' O1C C2C 33.4(8) . .
C2C' O1C Mn1 154.8(9) . .
C2C O1C Mn1 121.8(4) . .
O1C C2C C3C 86.1(6) . .
O1C C2C H2C1 114.3 . .
C3C C2C H2C1 114.3 . .
O1C C2C H2C2 114.3 . .
C3C C2C H2C2 114.3 . .
H2C1 C2C H2C2 111.4 . .
C2C C3C H3C1 109.5 . .
C2C C3C H3C2 109.5 . .
H3C1 C3C H3C2 109.5 . .
C2C C3C H3C3 109.5 . .
H3C1 C3C H3C3 109.5 . .
H3C2 C3C H3C3 109.5 . .
O1C C2C' C3C' 93.7(13) . .
O1C C2C' H2C3 113.0 . .
C3C' C2C' H2C3 113.0 . .
O1C C2C' H2C4 113.0 . .
C3C' C2C' H2C4 113.0 . .
H2C3 C2C' H2C4 110.4 . .
C2C' C3C' H3C4 109.5 . .
C2C' C3C' H3C5 109.5 . .
H3C4 C3C' H3C5 109.5 . .
C2C' C3C' H3C6 109.5 . .
H3C4 C3C' H3C6 109.5 . .
H3C5 C3C' H3C6 109.5 . .
O2S N1S O2S 70.8(4) 18_545 .
O2S N1S O2S 179.991(4) 18_545 3_665
O2S N1S O2S 109.2(4) . 3_665
O2S N1S O2S 70.8(4) 18_545 2_655
O2S N1S O2S 109.2(4) . 2_655
O2S N1S O2S 109.2(4) 3_665 2_655
O2S N1S O2S 109.2(4) 18_545 17
O2S N1S O2S 70.8(4) . 17
O2S N1S O2S 70.8(4) 3_665 17
O2S N1S O2S 179.995(2) 2_655 17
O2S N1S O2S 109.2(4) 18_545 16_655
O2S N1S O2S 179.993(1) . 16_655
O2S N1S O2S 70.8(4) 3_665 16_655
O2S N1S O2S 70.8(4) 2_655 16_655
O2S N1S O2S 109.2(4) 17 16_655
N1S O2S O2S 54.58(19) . 18_545
N1S O2S O2S 54.59(19) . 17
O2S O2S O2S 89.4(8) 18_545 17
O1S O1S O1S 108(3) 17_554 18_544
O1S O1S O1S 36.2(13) 17_554 3_665
O1S O1S O1S 89.997(6) 18_544 3_665
O1S O1S O1S 89.996(6) 17_554 2_655
O1S O1S O1S 36.2(13) 18_544 2_655
O1S O1S O1S 60.001(3) 3_665 2_655
O1S O1S O1S 58.2(4) 17_554 16_654
O1S O1S O1S 58.2(4) 18_544 16_654
O1S O1S O1S 31.8(4) 3_665 16_654
O1S O1S O1S 31.8(4) 2_655 16_654
O1S O1S H1S 58.2(4) 17_554 .
O1S O1S H1S 58.2(4) 18_544 .
O1S O1S H1S 31.8(4) 3_665 .
O1S O1S H1S 31.8(4) 2_655 .
O1S O1S H1S 0.0(14) 16_654 .

loop_
_geom_bond_atom_site_label_1
_geom_bond_atom_site_label_2
_geom_bond_distance
_geom_bond_site_symmetry_2
Mn1 O1A 1.8520(18) .
Mn1 O111 1.8916(6) .
Mn1 O2A 1.9143(18) 3_665
Mn1 N22A 2.003(2) .
Mn1 N1B 2.331(2) .
Mn1 O1C 2.361(3) .
O111 Mn1 1.8916(6) 3_665
O111 Mn1 1.8916(6) 2_655
O1A C1A 1.326(3) .
C1A C6A 1.403(4) .
C1A C2A 1.410(4) .
C2A C3A 1.408(4) .
C2A C21A 1.464(4) .
O2A N22A 1.371(3) .
O2A Mn1 1.9144(18) 2_655
C3A C4A 1.375(4) .
C3A H3A 0.9500 .
C4A C5A 1.393(4) .
C4A H4A 0.9500 .
C5A C6A 1.374(4) .
C5A H5A 0.9500 .
C6A H6A 0.9500 .
C21A N22A 1.301(3) .
C21A C23A 1.492(3) .
C23A C24A 1.386(4) .
C23A C28A 1.392(4) .
C24A C25A 1.388(4) .
C24A H24A 0.9500 .
C25A C26A 1.378(5) .
C25A H25A 0.9500 .
C26A C27A 1.375(5) .
C26A H26A 0.9500 .
C27A C28A 1.392(4) .
C27A H27A 0.9500 .
C28A H28A 0.9500 .
N1B C6B 1.339(4) .
N1B C2B 1.347(4) .
C2B C3B 1.371(4) .
C2B H2B 0.9500 .
C3B C4B 1.397(4) .
C3B H3B 0.9500 .
C4B C5B 1.396(4) .
C4B C7B 1.470(4) .
C5B C6B 1.374(4) .
C5B H5B 0.9500 .
C6B H6B 0.9500 .
C7B C8B 1.335(4) .
C7B H7B 0.9500 .
C8B C9B 1.461(4) .
C8B H8B 0.9500 .
C9B C10B 1.387(4) .
C9B C14B 1.404(4) .
C10B C11B 1.380(4) .
C10B H10B 0.9500 .
C11B C12B 1.391(4) .
C11B H11B 0.9500 .
C12B C13B 1.394(5) .
C12B C15B 1.501(5) .
C13B C14B 1.374(4) .
C13B H13B 0.9500 .
C14B H14B 0.9500 .
C15B H15A 0.9800 .
C15B H15B 0.9800 .
C15B H15C 0.9800 .
O1C C2C' 1.335(9) .
O1C C2C 1.449(7) .
C2C C3C 1.638(8) .
C2C H2C1 0.9900 .
C2C H2C2 0.9900 .
C3C H3C1 0.9800 .
C3C H3C2 0.9800 .
C3C H3C3 0.9800 .
C2C' C3C' 1.469(10) .
C2C' H2C3 0.9900 .
C2C' H2C4 0.9900 .
C3C' H3C4 0.9800 .
C3C' H3C5 0.9800 .
C3C' H3C6 0.9800 .
N1S O2S 1.267(7) 18_545
N1S O2S 1.267(7) .
N1S O2S 1.267(7) 3_665
N1S O2S 1.267(7) 2_655
N1S O2S 1.267(7) 17
N1S O2S 1.267(7) 16_655
O2S O2S 1.468(11) 18_545
O2S O2S 1.468(11) 17
O1S O1S 0.863(17) 17_554
O1S O1S 0.863(17) 18_544
O1S O1S 1.39(2) 3_665
O1S O1S 1.39(2) 2_655
O1S O1S 1.64(3) 16_654
O1S H1S 0.819(13) .
